data_7707763
loop_
_publ_author_name
'Chan, Tek Long'
'Lu, Zhenpin'
'Xie, Zuowei'

_publ_section_title
;
 Synthesis and structure of metallacarboranes bearing carborane-fused
 cyclopentenyl and dicarbollyl-fused cyclopentene ligands.
;
_journal_issue 30
_journal_name_full 'Dalton transactions (Cambridge, England : 2003)'
_journal_page_first 10615
_journal_page_last 10620
_journal_paper_doi 10.1039/d1dt01592c
_journal_volume 50
_journal_year 2021
_chemical_formula_sum 'C16 H29 B9 Ru'
_chemical_formula_weight 419.75
_space_group_crystal_system monoclinic
_space_group_IT_number 14
_space_group_name_Hall '-P 2ybc'
_space_group_name_H-M_alt 'P 1 21/c 1'
_atom_sites_solution_hydrogens geom
_audit_creation_method SHELXL-2014/6
_audit_update_record
;
2021-04-14 deposited with the CCDC.	2021-06-29 downloaded from the CCDC.
;
_cell_angle_alpha 90
_cell_angle_beta 114.006(3)
_cell_angle_gamma 90
_cell_formula_units_Z 8
_cell_length_a 18.251(4)
_cell_length_b 14.637(3)
_cell_length_c 16.567(3)
_cell_measurement_reflns_used 218
_cell_measurement_temperature 296(2)
_cell_measurement_theta_max 15
_cell_measurement_theta_min 15
_cell_volume 4042.9(14)
_computing_cell_refinement 'BRUKER KAPPA APEXII DUO DIFFRACTOMETER'
_computing_data_collection 'BRUKER KAPPA APEXII DUO DIFFRACTOMETER'
_computing_data_reduction 'BRUKER KAPPA APEXII DUO DIFFRACTOMETER'
_computing_molecular_graphics 'BRUKER SHELXTL'
_computing_publication_material 'BRUKER SHELXTL'
_computing_structure_refinement 'SHELXL-2014/6 (Sheldrick, 2014)'
_diffrn_ambient_temperature 296(2)
_diffrn_measured_fraction_theta_full 1.000
_diffrn_measured_fraction_theta_max 1.000
_diffrn_measurement_device_type 'BRUKER KAPPA APEXII DUO DIFFRACTOMETER'
_diffrn_measurement_method 'PHI & OMEGA SCAN'
_diffrn_radiation_type MoK\a
_diffrn_radiation_wavelength 0.71073
_diffrn_reflns_av_R_equivalents 0.0927
_diffrn_reflns_av_unetI/netI 0.0793
_diffrn_reflns_Laue_measured_fraction_full 1.000
_diffrn_reflns_Laue_measured_fraction_max 1.000
_diffrn_reflns_limit_h_max 21
_diffrn_reflns_limit_h_min -21
_diffrn_reflns_limit_k_max 16
_diffrn_reflns_limit_k_min -17
_diffrn_reflns_limit_l_max 19
_diffrn_reflns_limit_l_min -19
_diffrn_reflns_number 29087
_diffrn_reflns_point_group_measured_fraction_full 1.000
_diffrn_reflns_point_group_measured_fraction_max 1.000
_diffrn_reflns_theta_full 25.242
_diffrn_reflns_theta_max 25.250
_diffrn_reflns_theta_min 1.221
_exptl_absorpt_coefficient_mu 0.772
_exptl_absorpt_correction_T_max 0.7020
_exptl_absorpt_correction_T_min 0.6065
_exptl_absorpt_correction_type empirical
_exptl_crystal_colour yellow
_exptl_crystal_density_diffrn 1.379
_exptl_crystal_description block
_exptl_crystal_F_000 1712
_exptl_crystal_size_max 0.400
_exptl_crystal_size_mid 0.300
_exptl_crystal_size_min 0.200
_refine_diff_density_max 0.655
_refine_diff_density_min -0.538
_refine_diff_density_rms 0.109
_refine_ls_extinction_method none
_refine_ls_goodness_of_fit_ref 1.071
_refine_ls_hydrogen_treatment constr
_refine_ls_matrix_type full
_refine_ls_number_parameters 469
_refine_ls_number_reflns 7319
_refine_ls_number_restraints 0
_refine_ls_restrained_S_all 1.071
_refine_ls_R_factor_all 0.0779
_refine_ls_R_factor_gt 0.0501
_refine_ls_shift/su_max 0.001
_refine_ls_shift/su_mean 0.000
_refine_ls_structure_factor_coef Fsqd
_refine_ls_weighting_details 'w=1/[\s^2^(Fo^2^)+(0.0664P)^2^+1.0896P] where P=(Fo^2^+2Fc^2^)/3'
_refine_ls_weighting_scheme calc
_refine_ls_wR_factor_gt 0.1192
_refine_ls_wR_factor_ref 0.1402
_reflns_Friedel_coverage 0.000
_reflns_number_gt 5393
_reflns_number_total 7319
_reflns_threshold_expression 'I > 2\s(I)'
_cod_data_source_file d1dt01592c2.cif
_cod_data_source_block 5
_cod_depositor_comments
;
The following automatic conversions were performed:

data item '_exptl_absorpt_correction_type' value 'Empirical' was
changed to 'empirical' in accordance with the
/home/data/users/saulius/crontab/automatic-downloads/rss-feeds/RSC/lib/dictionaries/cif_core.dic
dictionary named 'cif_core.dic' version 2.4.2 last updated on
2011-04-26.

Automatic conversion script
Id: cif_fix_values 7556 2019-12-06 15:28:31Z antanas 

 Adding full bibliography for 7707759--7707764.cif.
;
_cod_original_cell_volume 4042.8(13)
_cod_original_sg_symbol_H-M 'P 21/c'
_cod_database_code 7707763
_shelx_space_group_comment
;
The symmetry employed for this shelxl refinement is uniquely defined
by the following loop, which should always be used as a source of
symmetry information in preference to the above space-group names.
They are only intended as comments.
;
_shelx_estimated_absorpt_t_min 0.748
_shelx_estimated_absorpt_t_max 0.861
_shelxl_version_number 2014/6

loop_
_space_group_symop_operation_xyz
'x, y, z'
'-x, y+1/2, -z+1/2'
'-x, -y, -z'
'x, -y-1/2, z-1/2'

loop_
_atom_site_label
_atom_site_type_symbol
_atom_site_fract_x
_atom_site_fract_y
_atom_site_fract_z
_atom_site_U_iso_or_equiv
_atom_site_adp_type
_atom_site_occupancy
_atom_site_site_symmetry_order
_atom_site_calc_flag
_atom_site_refinement_flags_posn
_atom_site_refinement_flags_adp
_atom_site_refinement_flags_occupancy
_atom_site_disorder_assembly
_atom_site_disorder_group
Ru1 Ru 0.26813(2) 0.69016(3) 0.65402(3) 0.03163(14) Uani 1 1 d . . . . .
Ru1' Ru 0.23911(2) 0.22453(3) 0.42398(3) 0.03221(14) Uani 1 1 d . . . . .
C1' C 0.3668(3) 0.2342(4) 0.5218(3) 0.0441(14) Uani 1 1 d . . . . .
C2' C 0.3429(3) 0.1316(4) 0.4893(3) 0.0392(12) Uani 1 1 d . . . . .
C11' C 0.3671(4) 0.2411(5) 0.6143(4) 0.0671(19) Uani 1 1 d . . . . .
H11C H 0.4201 0.2562 0.6583 0.080 Uiso 1 1 calc R U . . .
H11D H 0.3290 0.2864 0.6160 0.080 Uiso 1 1 calc R U . . .
C12' C 0.3423(4) 0.1456(6) 0.6282(4) 0.068(2) Uani 1 1 d . . . . .
H12A H 0.3365 0.1292 0.6795 0.082 Uiso 1 1 calc R U . . .
C13' C 0.3297(3) 0.0876(5) 0.5641(4) 0.0531(15) Uani 1 1 d . . . . .
C14' C 0.3104(4) -0.0114(5) 0.5593(5) 0.083(2) Uani 1 1 d . . . . .
H14A H 0.3046 -0.0350 0.5029 0.124 Uiso 1 1 calc R U . . .
H14B H 0.3529 -0.0433 0.6054 0.124 Uiso 1 1 calc R U . . .
H14C H 0.2611 -0.0199 0.5663 0.124 Uiso 1 1 calc R U . . .
C15' C 0.1361(5) 0.1053(6) 0.5339(6) 0.096(3) Uani 1 1 d . . . . .
H15A H 0.1178 0.0489 0.5026 0.145 Uiso 1 1 calc R U . . .
H15B H 0.1885 0.0967 0.5802 0.145 Uiso 1 1 calc R U . . .
H15C H 0.0995 0.1242 0.5591 0.145 Uiso 1 1 calc R U . . .
C16' C 0.1398(4) 0.1779(5) 0.4708(5) 0.0577(17) Uani 1 1 d . . . . .
C17' C 0.1177(3) 0.1586(5) 0.3816(5) 0.0631(19) Uani 1 1 d . . . . .
H17A H 0.1115 0.0946 0.3625 0.076 Uiso 1 1 calc R U . . .
C18' C 0.1161(3) 0.2265(4) 0.3210(4) 0.0485(15) Uani 1 1 d . . . . .
H18A H 0.1069 0.2087 0.2606 0.058 Uiso 1 1 calc R U . . .
C19' C 0.1378(3) 0.3188(4) 0.3484(4) 0.0453(14) Uani 1 1 d . . . . .
C20' C 0.1636(3) 0.3370(4) 0.4406(4) 0.0486(15) Uani 1 1 d . . . . .
H20A H 0.1881 0.3960 0.4646 0.058 Uiso 1 1 calc R U . . .
C21' C 0.1643(4) 0.2655(5) 0.4988(4) 0.0537(16) Uani 1 1 d . . . . .
H21A H 0.1920 0.2763 0.5625 0.064 Uiso 1 1 calc R U . . .
C22' C 0.1292(4) 0.3904(5) 0.2788(5) 0.0662(19) Uani 1 1 d . . . . .
H22A H 0.1356 0.3582 0.2302 0.079 Uiso 1 1 calc R U . . .
C23' C 0.1841(5) 0.4639(6) 0.3021(6) 0.123(4) Uani 1 1 d . . . . .
H23A H 0.1718 0.5036 0.2522 0.185 Uiso 1 1 calc R U . . .
H23B H 0.1803 0.4974 0.3501 0.185 Uiso 1 1 calc R U . . .
H23C H 0.2376 0.4406 0.3199 0.185 Uiso 1 1 calc R U . . .
C24' C 0.0431(4) 0.4249(6) 0.2422(6) 0.107(3) Uani 1 1 d . . . . .
H24A H 0.0070 0.3739 0.2269 0.160 Uiso 1 1 calc R U . . .
H24B H 0.0351 0.4613 0.2862 0.160 Uiso 1 1 calc R U . . .
H24C H 0.0329 0.4614 0.1906 0.160 Uiso 1 1 calc R U . . .
C1 C 0.1424(3) 0.7186(4) 0.6350(4) 0.0420(13) Uani 1 1 d . . . . .
C2 C 0.1507(3) 0.6205(3) 0.5962(3) 0.0366(12) Uani 1 1 d . . . . .
C11 C 0.1346(4) 0.6989(4) 0.7223(4) 0.0553(16) Uani 1 1 d . . . . .
H11A H 0.1766 0.7296 0.7712 0.066 Uiso 1 1 calc R U . . .
H11B H 0.0829 0.7190 0.7193 0.066 Uiso 1 1 calc R U . . .
C12 C 0.1427(3) 0.5966(4) 0.7327(4) 0.0508(15) Uani 1 1 d . . . . .
H12B H 0.1426 0.5663 0.7820 0.061 Uiso 1 1 calc R U . . .
C13 C 0.1502(3) 0.5528(4) 0.6651(3) 0.0435(13) Uani 1 1 d . . . . .
C14 C 0.1543(4) 0.4535(4) 0.6499(4) 0.0633(18) Uani 1 1 d . . . . .
H14D H 0.1596 0.4440 0.5952 0.095 Uiso 1 1 calc R U . . .
H14E H 0.1998 0.4277 0.6975 0.095 Uiso 1 1 calc R U . . .
H14F H 0.1062 0.4245 0.6471 0.095 Uiso 1 1 calc R U . . .
C15 C 0.3291(4) 0.8321(5) 0.8340(5) 0.081(2) Uani 1 1 d . . . . .
H15D H 0.3420 0.8892 0.8145 0.121 Uiso 1 1 calc R U . . .
H15E H 0.2731 0.8310 0.8225 0.121 Uiso 1 1 calc R U . . .
H15F H 0.3605 0.8252 0.8963 0.121 Uiso 1 1 calc R U . . .
C16 C 0.3476(3) 0.7545(4) 0.7848(4) 0.0499(15) Uani 1 1 d . . . . .
C17 C 0.3772(3) 0.7718(4) 0.7201(4) 0.0441(14) Uani 1 1 d . . . . .
H17B H 0.3776 0.8350 0.7006 0.053 Uiso 1 1 calc R U . . .
C18 C 0.3947(3) 0.7006(3) 0.6723(4) 0.0386(12) Uani 1 1 d . . . . .
H18B H 0.4076 0.7154 0.6219 0.046 Uiso 1 1 calc R U . . .
C19 C 0.3823(3) 0.6083(3) 0.6898(3) 0.0344(11) Uani 1 1 d . . . . .
C20 C 0.3518(3) 0.5917(4) 0.7543(3) 0.0401(13) Uani 1 1 d . . . . .
H20B H 0.3321 0.5303 0.7583 0.048 Uiso 1 1 calc R U . . .
C21 C 0.3345(3) 0.6632(5) 0.8003(3) 0.0503(15) Uani 1 1 d . . . . .
H21B H 0.3035 0.6498 0.8352 0.060 Uiso 1 1 calc R U . . .
C22 C 0.4042(3) 0.5289(4) 0.6450(4) 0.0457(14) Uani 1 1 d . . . . .
H22B H 0.3632 0.4815 0.6335 0.055 Uiso 1 1 calc R U . . .
C23 C 0.4845(3) 0.4893(4) 0.7097(5) 0.0628(17) Uani 1 1 d . . . . .
H23D H 0.4993 0.4389 0.6824 0.094 Uiso 1 1 calc R U . . .
H23E H 0.5251 0.5357 0.7249 0.094 Uiso 1 1 calc R U . . .
H23F H 0.4794 0.4686 0.7621 0.094 Uiso 1 1 calc R U . . .
C24 C 0.4079(4) 0.5534(4) 0.5571(4) 0.0580(16) Uani 1 1 d . . . . .
H24D H 0.4220 0.5001 0.5327 0.087 Uiso 1 1 calc R U . . .
H24E H 0.3565 0.5754 0.5167 0.087 Uiso 1 1 calc R U . . .
H24F H 0.4476 0.6000 0.5666 0.087 Uiso 1 1 calc R U . . .
B3' B 0.2986(4) 0.1218(4) 0.3755(4) 0.0404(14) Uani 1 1 d . . . . .
H3' H 0.2542 0.0695 0.3390 0.048 Uiso 1 1 calc R U . . .
B4' B 0.2993(4) 0.2361(4) 0.3339(4) 0.0384(14) Uani 1 1 d . . . . .
H4' H 0.2568 0.2601 0.2687 0.046 Uiso 1 1 calc R U . . .
B5' B 0.3416(4) 0.3092(4) 0.4320(5) 0.0462(16) Uani 1 1 d . . . . .
H5' H 0.3260 0.3817 0.4328 0.055 Uiso 1 1 calc R U . . .
B6' B 0.4448(4) 0.1602(5) 0.5300(5) 0.0555(19) Uani 1 1 d . . . . .
H6' H 0.4919 0.1354 0.5921 0.067 Uiso 1 1 calc R U . . .
B7' B 0.4014(4) 0.0894(5) 0.4388(5) 0.0480(16) Uani 1 1 d . . . . .
H7' H 0.4201 0.0175 0.4422 0.058 Uiso 1 1 calc R U . . .
B8' B 0.3757(4) 0.1561(5) 0.3421(5) 0.0524(17) Uani 1 1 d . . . . .
H8' H 0.3785 0.1281 0.2818 0.063 Uiso 1 1 calc R U . . .
B9' B 0.4019(4) 0.2704(5) 0.3774(5) 0.0510(17) Uani 1 1 d . . . . .
H9' H 0.4222 0.3187 0.3399 0.061 Uiso 1 1 calc R U . . .
B10' B 0.4435(4) 0.2720(5) 0.4949(5) 0.0566(19) Uani 1 1 d . . . . .
H10' H 0.4895 0.3211 0.5352 0.068 Uiso 1 1 calc R U . . .
B11' B 0.4654(4) 0.1805(5) 0.4383(5) 0.0546(18) Uani 1 1 d . . . . .
H11' H 0.5255 0.1700 0.4395 0.066 Uiso 1 1 calc R U . . .
B3 B 0.1991(4) 0.6243(4) 0.5258(4) 0.0400(14) Uani 1 1 d . . . . .
H3 H 0.2353 0.5691 0.5155 0.048 Uiso 1 1 calc R U . . .
B4 B 0.2192(4) 0.7458(5) 0.5188(4) 0.0466(16) Uani 1 1 d . . . . .
H4 H 0.2675 0.7717 0.5015 0.056 Uiso 1 1 calc R U . . .
B5 B 0.1851(4) 0.8039(5) 0.5955(5) 0.0471(17) Uani 1 1 d . . . . .
H5 H 0.2125 0.8669 0.6312 0.057 Uiso 1 1 calc R U . . .
B6 B 0.0552(4) 0.6717(5) 0.5527(5) 0.0541(19) Uani 1 1 d . . . . .
H6 H 0.0018 0.6482 0.5618 0.065 Uiso 1 1 calc R U . . .
B7 B 0.0913(4) 0.6122(5) 0.4864(4) 0.0488(17) Uani 1 1 d . . . . .
H7 H 0.0613 0.5488 0.4538 0.059 Uiso 1 1 calc R U . . .
B8 B 0.1327(4) 0.6924(5) 0.4366(4) 0.0542(19) Uani 1 1 d . . . . .
H8 H 0.1291 0.6818 0.3694 0.065 Uiso 1 1 calc R U . . .
B9 B 0.1234(5) 0.8031(5) 0.4788(5) 0.068(2) Uani 1 1 d . . . . .
H9 H 0.1136 0.8660 0.4395 0.082 Uiso 1 1 calc R U . . .
B10 B 0.0779(4) 0.7877(5) 0.5538(5) 0.059(2) Uani 1 1 d . . . . .
H10 H 0.0397 0.8396 0.5654 0.071 Uiso 1 1 calc R U . . .
B11 B 0.0474(4) 0.7223(5) 0.4548(5) 0.066(2) Uani 1 1 d . . . . .
H11 H -0.0108 0.7328 0.3989 0.079 Uiso 1 1 calc R U . . .

loop_
_atom_site_aniso_label
_atom_site_aniso_U_11
_atom_site_aniso_U_22
_atom_site_aniso_U_33
_atom_site_aniso_U_23
_atom_site_aniso_U_13
_atom_site_aniso_U_12
Ru1 0.0255(2) 0.0340(3) 0.0307(2) -0.00029(16) 0.00660(17) -0.00101(16)
Ru1' 0.0269(2) 0.0361(3) 0.0315(2) -0.00596(17) 0.00974(17) -0.00164(17)
C1' 0.037(3) 0.057(4) 0.033(3) -0.013(2) 0.009(2) -0.008(3)
C2' 0.034(3) 0.040(3) 0.041(3) 0.005(2) 0.013(2) -0.002(2)
C11' 0.053(4) 0.095(5) 0.037(3) -0.014(3) 0.001(3) -0.003(4)
C12' 0.052(4) 0.109(6) 0.037(4) 0.016(4) 0.011(3) 0.008(4)
C13' 0.035(3) 0.073(4) 0.048(4) 0.016(3) 0.014(3) 0.006(3)
C14' 0.076(5) 0.070(5) 0.112(6) 0.029(4) 0.048(5) 0.002(4)
C15' 0.076(5) 0.104(6) 0.132(7) 0.062(6) 0.065(5) 0.025(5)
C16' 0.038(3) 0.065(4) 0.079(5) 0.019(4) 0.033(3) 0.011(3)
C17' 0.033(3) 0.051(4) 0.101(6) -0.003(4) 0.023(3) -0.002(3)
C18' 0.028(3) 0.076(4) 0.038(3) -0.013(3) 0.010(2) 0.001(3)
C19' 0.029(3) 0.064(4) 0.041(3) 0.006(3) 0.012(2) 0.008(3)
C20' 0.041(3) 0.042(3) 0.061(4) -0.012(3) 0.020(3) 0.010(3)
C21' 0.052(4) 0.073(5) 0.046(3) 0.008(3) 0.029(3) 0.023(3)
C22' 0.048(4) 0.082(5) 0.070(4) 0.024(4) 0.024(3) 0.011(3)
C23' 0.066(5) 0.105(7) 0.151(8) 0.071(6) -0.004(5) -0.012(5)
C24' 0.053(5) 0.129(8) 0.122(7) 0.071(6) 0.020(5) 0.029(5)
C1 0.031(3) 0.048(3) 0.040(3) -0.008(2) 0.007(2) 0.004(2)
C2 0.031(3) 0.037(3) 0.037(3) 0.003(2) 0.009(2) -0.003(2)
C11 0.035(3) 0.083(5) 0.049(4) -0.011(3) 0.019(3) 0.002(3)
C12 0.044(3) 0.065(4) 0.048(3) 0.012(3) 0.023(3) 0.001(3)
C13 0.032(3) 0.055(4) 0.042(3) 0.007(3) 0.013(2) -0.007(2)
C14 0.080(5) 0.042(3) 0.060(4) 0.011(3) 0.020(3) -0.014(3)
C15 0.060(4) 0.099(6) 0.068(5) -0.049(4) 0.011(4) 0.003(4)
C16 0.028(3) 0.064(4) 0.043(3) -0.019(3) 0.000(2) 0.006(3)
C17 0.027(3) 0.035(3) 0.055(4) -0.008(3) 0.001(2) 0.000(2)
C18 0.027(3) 0.039(3) 0.044(3) 0.000(2) 0.009(2) -0.003(2)
C19 0.025(3) 0.034(3) 0.042(3) 0.003(2) 0.011(2) 0.001(2)
C20 0.030(3) 0.041(3) 0.042(3) 0.011(2) 0.007(2) 0.004(2)
C21 0.036(3) 0.077(5) 0.029(3) 0.001(3) 0.004(2) 0.011(3)
C22 0.040(3) 0.032(3) 0.065(4) -0.007(3) 0.020(3) -0.005(2)
C23 0.044(4) 0.055(4) 0.086(5) 0.003(3) 0.024(3) 0.014(3)
C24 0.061(4) 0.060(4) 0.064(4) -0.019(3) 0.037(3) -0.011(3)
B3' 0.040(3) 0.039(3) 0.045(4) -0.008(3) 0.020(3) -0.003(3)
B4' 0.034(3) 0.044(4) 0.037(3) -0.007(3) 0.014(3) -0.005(3)
B5' 0.034(3) 0.042(4) 0.055(4) -0.006(3) 0.011(3) -0.005(3)
B6' 0.026(3) 0.073(5) 0.055(4) 0.004(4) 0.003(3) -0.003(3)
B7' 0.033(3) 0.050(4) 0.062(4) 0.002(3) 0.020(3) 0.007(3)
B8' 0.047(4) 0.061(4) 0.057(4) -0.001(3) 0.029(3) 0.007(3)
B9' 0.037(4) 0.055(4) 0.058(4) 0.008(3) 0.016(3) -0.006(3)
B10' 0.032(4) 0.060(5) 0.071(5) -0.004(4) 0.014(3) -0.017(3)
B11' 0.034(4) 0.059(5) 0.075(5) 0.013(4) 0.026(3) 0.006(3)
B3 0.038(3) 0.048(4) 0.031(3) 0.000(3) 0.011(3) -0.008(3)
B4 0.046(4) 0.048(4) 0.040(4) 0.008(3) 0.011(3) -0.009(3)
B5 0.032(3) 0.044(4) 0.054(4) 0.004(3) 0.006(3) 0.000(3)
B6 0.024(3) 0.068(5) 0.058(4) 0.007(4) 0.005(3) -0.005(3)
B7 0.040(4) 0.059(4) 0.033(3) 0.000(3) 0.001(3) -0.014(3)
B8 0.056(4) 0.057(4) 0.034(4) 0.007(3) 0.003(3) -0.018(3)
B9 0.058(5) 0.059(5) 0.058(5) 0.022(4) -0.006(4) -0.007(4)
B10 0.035(4) 0.057(5) 0.065(5) 0.005(4) -0.001(3) 0.004(3)
B11 0.044(4) 0.072(5) 0.053(4) 0.014(4) -0.009(3) -0.010(4)

loop_
_atom_type_symbol
_atom_type_description
_atom_type_scat_dispersion_real
_atom_type_scat_dispersion_imag
_atom_type_scat_source
C C 0.0033 0.0016 'International Tables Vol C Tables 4.2.6.8 and 6.1.1.4'
H H 0.0000 0.0000 'International Tables Vol C Tables 4.2.6.8 and 6.1.1.4'
B B 0.0013 0.0007 'International Tables Vol C Tables 4.2.6.8 and 6.1.1.4'
Ru Ru -1.2594 0.8363 'International Tables Vol C Tables 4.2.6.8 and 6.1.1.4'

loop_
_geom_angle_atom_site_label_1
_geom_angle_atom_site_label_2
_geom_angle_atom_site_label_3
_geom_angle
_geom_angle_site_symmetry_1
_geom_angle_site_symmetry_3
_geom_angle_publ_flag
B5 Ru1 C17 97.5(2) . . ?
B5 Ru1 B4 49.3(3) . . ?
C17 Ru1 B4 102.5(2) . . ?
B5 Ru1 B3 83.4(2) . . ?
C17 Ru1 B3 140.0(2) . . ?
B4 Ru1 B3 49.1(2) . . ?
B5 Ru1 C2 77.5(2) . . ?
C17 Ru1 C2 172.2(2) . . ?
B4 Ru1 C2 79.0(2) . . ?
B3 Ru1 C2 46.1(2) . . ?
B5 Ru1 C18 120.3(2) . . ?
C17 Ru1 C18 37.7(2) . . ?
B4 Ru1 C18 94.8(2) . . ?
B3 Ru1 C18 108.6(2) . . ?
C2 Ru1 C18 150.16(19) . . ?
B5 Ru1 C1 46.2(2) . . ?
C17 Ru1 C1 130.0(2) . . ?
B4 Ru1 C1 79.5(2) . . ?
B3 Ru1 C1 78.0(2) . . ?
C2 Ru1 C1 42.43(19) . . ?
C18 Ru1 C1 165.3(2) . . ?
B5 Ru1 C21 125.4(2) . . ?
C17 Ru1 C21 65.1(2) . . ?
B4 Ru1 C21 166.8(2) . . ?
B3 Ru1 C21 143.6(2) . . ?
C2 Ru1 C21 112.7(2) . . ?
C18 Ru1 C21 77.9(2) . . ?
C1 Ru1 C21 104.9(2) . . ?
B5 Ru1 C20 161.4(2) . . ?
C17 Ru1 C20 77.0(2) . . ?
B4 Ru1 C20 149.0(2) . . ?
B3 Ru1 C20 112.4(2) . . ?
C2 Ru1 C20 105.72(19) . . ?
C18 Ru1 C20 65.59(19) . . ?
C1 Ru1 C20 125.0(2) . . ?
C21 Ru1 C20 36.2(2) . . ?
B5 Ru1 C19 156.1(2) . . ?
C17 Ru1 C19 66.80(19) . . ?
B4 Ru1 C19 114.3(2) . . ?
B3 Ru1 C19 97.2(2) . . ?
C2 Ru1 C19 119.79(19) . . ?
C18 Ru1 C19 36.94(17) . . ?
C1 Ru1 C19 157.33(19) . . ?
C21 Ru1 C19 65.9(2) . . ?
C20 Ru1 C19 36.41(18) . . ?
B5 Ru1 C16 99.5(2) . . ?
C17 Ru1 C16 36.7(2) . . ?
B4 Ru1 C16 131.0(3) . . ?
B3 Ru1 C16 175.7(2) . . ?
C2 Ru1 C16 137.5(2) . . ?
C18 Ru1 C16 67.2(2) . . ?
C1 Ru1 C16 106.2(2) . . ?
C21 Ru1 C16 36.0(2) . . ?
C20 Ru1 C16 65.4(2) . . ?
C19 Ru1 C16 78.87(19) . . ?
B3' Ru1' B4' 48.8(2) . . ?
B3' Ru1' C18' 103.1(2) . . ?
B4' Ru1' C18' 96.1(2) . . ?
B3' Ru1' B5' 82.7(2) . . ?
B4' Ru1' B5' 49.4(2) . . ?
C18' Ru1' B5' 127.8(2) . . ?
B3' Ru1' C2' 46.1(2) . . ?
B4' Ru1' C2' 79.3(2) . . ?
C18' Ru1' C2' 141.7(2) . . ?
B5' Ru1' C2' 77.3(2) . . ?
B3' Ru1' C20' 166.8(2) . . ?
B4' Ru1' C20' 122.2(2) . . ?
C18' Ru1' C20' 66.4(2) . . ?
B5' Ru1' C20' 97.4(2) . . ?
C2' Ru1' C20' 146.8(2) . . ?
B3' Ru1' C1' 77.5(2) . . ?
B4' Ru1' C1' 79.9(2) . . ?
C18' Ru1' C1' 174.3(2) . . ?
B5' Ru1' C1' 46.5(2) . . ?
C2' Ru1' C1' 41.90(19) . . ?
C20' Ru1' C1' 112.2(2) . . ?
B3' Ru1' C19' 129.7(2) . . ?
B4' Ru1' C19' 95.8(2) . . ?
C18' Ru1' C19' 37.5(2) . . ?
B5' Ru1' C19' 100.1(2) . . ?
C2' Ru1' C19' 175.0(2) . . ?
C20' Ru1' C19' 37.2(2) . . ?
C1' Ru1' C19' 138.3(2) . . ?
B3' Ru1' C17' 99.4(2) . . ?
B4' Ru1' C17' 121.5(3) . . ?
C18' Ru1' C17' 36.8(2) . . ?
B5' Ru1' C17' 164.6(3) . . ?
C2' Ru1' C17' 115.2(2) . . ?
C20' Ru1' C17' 77.1(2) . . ?
C1' Ru1' C17' 148.9(2) . . ?
C19' Ru1' C17' 66.7(2) . . ?
B3' Ru1' C21' 151.8(2) . . ?
B4' Ru1' C21' 158.9(2) . . ?
C18' Ru1' C21' 76.6(2) . . ?
B5' Ru1' C21' 120.3(3) . . ?
C2' Ru1' C21' 118.6(2) . . ?
C20' Ru1' C21' 36.8(2) . . ?
C1' Ru1' C21' 105.6(2) . . ?
C19' Ru1' C21' 66.3(2) . . ?
C17' Ru1' C21' 63.2(3) . . ?
B3' Ru1' C16' 119.2(2) . . ?
B4' Ru1' C16' 156.6(2) . . ?
C18' Ru1' C16' 65.0(2) . . ?
B5' Ru1' C16' 153.6(3) . . ?
C2' Ru1' C16' 106.3(2) . . ?
C20' Ru1' C16' 64.9(2) . . ?
C1' Ru1' C16' 119.8(2) . . ?
C19' Ru1' C16' 77.9(2) . . ?
C17' Ru1' C16' 35.2(2) . . ?
C21' Ru1' C16' 34.6(2) . . ?
C11' C1' C2' 106.8(5) . . ?
C11' C1' B10' 124.3(5) . . ?
C2' C1' B10' 110.8(5) . . ?
C11' C1' B6' 106.9(5) . . ?
C2' C1' B6' 62.9(4) . . ?
B10' C1' B6' 59.9(4) . . ?
C11' C1' B5' 134.4(5) . . ?
C2' C1' B5' 111.2(4) . . ?
B10' C1' B5' 62.6(4) . . ?
B6' C1' B5' 112.2(5) . . ?
C11' C1' Ru1' 107.9(4) . . ?
C2' C1' Ru1' 68.6(3) . . ?
B10' C1' Ru1' 123.3(4) . . ?
B6' C1' Ru1' 126.3(3) . . ?
B5' C1' Ru1' 65.7(3) . . ?
C13' C2' C1' 103.8(5) . . ?
C13' C2' B7' 126.1(5) . . ?
C1' C2' B7' 111.4(4) . . ?
C13' C2' B3' 134.8(5) . . ?
C1' C2' B3' 112.8(4) . . ?
B7' C2' B3' 63.1(3) . . ?
C13' C2' B6' 106.6(4) . . ?
C1' C2' B6' 62.8(4) . . ?
B7' C2' B6' 60.0(4) . . ?
B3' C2' B6' 113.1(4) . . ?
C13' C2' Ru1' 105.8(4) . . ?
C1' C2' Ru1' 69.5(3) . . ?
B7' C2' Ru1' 124.0(4) . . ?
B3' C2' Ru1' 65.9(3) . . ?
B6' C2' Ru1' 127.0(4) . . ?
C12' C11' C1' 102.2(5) . . ?
C13' C12' C11' 116.2(6) . . ?
C12' C13' C14' 129.6(7) . . ?
C12' C13' C2' 111.0(6) . . ?
C14' C13' C2' 119.2(6) . . ?
C21' C16' C17' 117.5(6) . . ?
C21' C16' C15' 121.4(7) . . ?
C17' C16' C15' 121.1(7) . . ?
C21' C16' Ru1' 69.7(3) . . ?
C17' C16' Ru1' 68.7(3) . . ?
C15' C16' Ru1' 133.8(4) . . ?
C16' C17' C18' 121.8(6) . . ?
C16' C17' Ru1' 76.0(4) . . ?
C18' C17' Ru1' 69.6(3) . . ?
C17' C18' C19' 121.3(6) . . ?
C17' C18' Ru1' 73.6(3) . . ?
C19' C18' Ru1' 72.7(3) . . ?
C18' C19' C20' 116.4(5) . . ?
C18' C19' C22' 118.7(5) . . ?
C20' C19' C22' 124.8(6) . . ?
C18' C19' Ru1' 69.8(3) . . ?
C20' C19' Ru1' 71.2(3) . . ?
C22' C19' Ru1' 131.1(4) . . ?
C21' C20' C19' 119.8(6) . . ?
C21' C20' Ru1' 72.9(3) . . ?
C19' C20' Ru1' 71.5(3) . . ?
C16' C21' C20' 123.1(6) . . ?
C16' C21' Ru1' 75.7(4) . . ?
C20' C21' Ru1' 70.3(3) . . ?
C23' C22' C19' 118.3(6) . . ?
C23' C22' C24' 111.0(7) . . ?
C19' C22' C24' 107.6(5) . . ?
C11 C1 C2 105.6(5) . . ?
C11 C1 B10 123.6(5) . . ?
C2 C1 B10 111.1(4) . . ?
C11 C1 B5 135.9(5) . . ?
C2 C1 B5 111.3(4) . . ?
B10 C1 B5 63.2(4) . . ?
C11 C1 B6 104.8(5) . . ?
C2 C1 B6 62.8(3) . . ?
B10 C1 B6 60.4(4) . . ?
B5 C1 B6 113.1(4) . . ?
C11 C1 Ru1 108.5(3) . . ?
C2 C1 Ru1 68.3(3) . . ?
B10 C1 Ru1 124.1(4) . . ?
B5 C1 Ru1 65.9(3) . . ?
B6 C1 Ru1 126.3(4) . . ?
C13 C2 C1 104.7(4) . . ?
C13 C2 B7 124.2(4) . . ?
C1 C2 B7 111.7(4) . . ?
C13 C2 B3 133.7(5) . . ?
C1 C2 B3 113.5(4) . . ?
B7 C2 B3 63.8(3) . . ?
C13 C2 B6 106.3(4) . . ?
C1 C2 B6 62.9(4) . . ?
B7 C2 B6 59.9(4) . . ?
B3 C2 B6 113.7(4) . . ?
C13 C2 Ru1 106.1(3) . . ?
C1 C2 Ru1 69.3(3) . . ?
B7 C2 Ru1 125.5(4) . . ?
B3 C2 Ru1 66.7(3) . . ?
B6 C2 Ru1 127.3(4) . . ?
C12 C11 C1 104.6(5) . . ?
C13 C12 C11 114.6(5) . . ?
C12 C13 C14 129.7(5) . . ?
C12 C13 C2 110.4(5) . . ?
C14 C13 C2 119.8(5) . . ?
C21 C16 C17 117.3(5) . . ?
C21 C16 C15 121.7(7) . . ?
C17 C16 C15 121.0(6) . . ?
C21 C16 Ru1 71.8(3) . . ?
C17 C16 Ru1 68.9(3) . . ?
C15 C16 Ru1 129.1(4) . . ?
C16 C17 C18 122.4(5) . . ?
C16 C17 Ru1 74.4(3) . . ?
C18 C17 Ru1 71.8(3) . . ?
C19 C18 C17 119.7(5) . . ?
C19 C18 Ru1 73.6(3) . . ?
C17 C18 Ru1 70.6(3) . . ?
C20 C19 C18 117.5(5) . . ?
C20 C19 C22 120.1(5) . . ?
C18 C19 C22 122.4(5) . . ?
C20 C19 Ru1 71.6(3) . . ?
C18 C19 Ru1 69.4(3) . . ?
C22 C19 Ru1 132.5(3) . . ?
C21 C20 C19 121.8(5) . . ?
C21 C20 Ru1 71.9(3) . . ?
C19 C20 Ru1 72.0(3) . . ?
C16 C21 C20 121.4(6) . . ?
C16 C21 Ru1 72.2(3) . . ?
C20 C21 Ru1 71.9(3) . . ?
C19 C22 C24 114.1(5) . . ?
C19 C22 C23 108.3(4) . . ?
C24 C22 C23 110.7(5) . . ?
C2' B3' B8' 103.8(4) . . ?
C2' B3' B7' 58.1(3) . . ?
B8' B3' B7' 59.2(4) . . ?
C2' B3' B4' 105.5(4) . . ?
B8' B3' B4' 59.5(4) . . ?
B7' B3' B4' 107.4(4) . . ?
C2' B3' Ru1' 68.0(3) . . ?
B8' B3' Ru1' 119.6(4) . . ?
B7' B3' Ru1' 121.5(4) . . ?
B4' B3' Ru1' 65.6(3) . . ?
B8' B4' B9' 59.6(4) . . ?
B8' B4' B3' 59.3(4) . . ?
B9' B4' B3' 106.0(4) . . ?
B8' B4' B5' 106.3(4) . . ?
B9' B4' B5' 58.9(4) . . ?
B3' B4' B5' 105.5(4) . . ?
B8' B4' Ru1' 119.4(4) . . ?
B9' B4' Ru1' 118.8(4) . . ?
B3' B4' Ru1' 65.6(3) . . ?
B5' B4' Ru1' 65.7(3) . . ?
C1' B5' B9' 103.2(5) . . ?
C1' B5' B10' 57.9(4) . . ?
B9' B5' B10' 59.5(4) . . ?
C1' B5' B4' 104.9(4) . . ?
B9' B5' B4' 59.2(4) . . ?
B10' B5' B4' 107.4(5) . . ?
C1' B5' Ru1' 67.8(3) . . ?
B9' B5' Ru1' 118.4(4) . . ?
B10' B5' Ru1' 121.0(4) . . ?
B4' B5' Ru1' 65.0(3) . . ?
B11' B6' B10' 61.5(4) . . ?
B11' B6' B7' 61.6(4) . . ?
B10' B6' B7' 109.5(5) . . ?
B11' B6' C1' 106.6(5) . . ?
B10' B6' C1' 59.3(4) . . ?
B7' B6' C1' 103.5(4) . . ?
B11' B6' C2' 106.2(5) . . ?
B10' B6' C2' 103.3(4) . . ?
B7' B6' C2' 59.0(3) . . ?
C1' B6' C2' 54.2(3) . . ?
C2' B7' B6' 61.0(4) . . ?
C2' B7' B8' 104.7(4) . . ?
B6' B7' B8' 108.5(5) . . ?
C2' B7' B11' 105.8(5) . . ?
B6' B7' B11' 59.1(4) . . ?
B8' B7' B11' 60.9(4) . . ?
C2' B7' B3' 58.8(3) . . ?
B6' B7' B3' 110.3(5) . . ?
B8' B7' B3' 59.8(4) . . ?
B11' B7' B3' 109.3(5) . . ?
B7' B8' B9' 106.6(5) . . ?
B7' B8' B3' 61.0(4) . . ?
B9' B8' B3' 107.8(5) . . ?
B7' B8' B4' 110.1(5) . . ?
B9' B8' B4' 60.2(4) . . ?
B3' B8' B4' 61.1(4) . . ?
B7' B8' B11' 59.7(4) . . ?
B9' B8' B11' 59.5(4) . . ?
B3' B8' B11' 109.3(5) . . ?
B4' B8' B11' 109.8(5) . . ?
B11' B9' B8' 60.9(4) . . ?
B11' B9' B5' 110.1(5) . . ?
B8' B9' B5' 109.2(5) . . ?
B11' B9' B10' 59.8(4) . . ?
B8' B9' B10' 108.1(5) . . ?
B5' B9' B10' 61.0(4) . . ?
B11' B9' B4' 110.9(5) . . ?
B8' B9' B4' 60.2(4) . . ?
B5' B9' B4' 62.0(4) . . ?
B10' B9' B4' 110.8(5) . . ?
C1' B10' B6' 60.8(4) . . ?
C1' B10' B11' 106.0(5) . . ?
B6' B10' B11' 59.3(4) . . ?
C1' B10' B9' 104.4(4) . . ?
B6' B10' B9' 107.2(5) . . ?
B11' B10' B9' 59.9(4) . . ?
C1' B10' B5' 59.5(4) . . ?
B6' B10' B5' 110.4(5) . . ?
B11' B10' B5' 108.9(5) . . ?
B9' B10' B5' 59.5(4) . . ?
B6' B11' B10' 59.3(4) . . ?
B6' B11' B9' 107.6(5) . . ?
B10' B11' B9' 60.3(4) . . ?
B6' B11' B7' 59.3(4) . . ?
B10' B11' B7' 106.0(5) . . ?
B9' B11' B7' 106.4(5) . . ?
B6' B11' B8' 107.4(5) . . ?
B10' B11' B8' 107.4(5) . . ?
B9' B11' B8' 59.6(4) . . ?
B7' B11' B8' 59.4(4) . . ?
C2 B3 B8 102.4(5) . . ?
C2 B3 B7 57.4(3) . . ?
B8 B3 B7 59.0(4) . . ?
C2 B3 B4 104.2(4) . . ?
B8 B3 B4 59.4(3) . . ?
B7 B3 B4 106.8(5) . . ?
C2 B3 Ru1 67.2(3) . . ?
B8 B3 Ru1 118.9(4) . . ?
B7 B3 Ru1 120.1(4) . . ?
B4 B3 Ru1 65.5(3) . . ?
B8 B4 B9 60.1(4) . . ?
B8 B4 B3 59.1(3) . . ?
B9 B4 B3 106.6(5) . . ?
B8 B4 B5 106.6(5) . . ?
B9 B4 B5 59.2(4) . . ?
B3 B4 B5 105.8(4) . . ?
B8 B4 Ru1 118.6(4) . . ?
B9 B4 Ru1 118.5(5) . . ?
B3 B4 Ru1 65.5(3) . . ?
B5 B4 Ru1 65.1(3) . . ?
C1 B5 B9 102.7(4) . . ?
C1 B5 B10 57.8(4) . . ?
B9 B5 B10 58.7(4) . . ?
C1 B5 B4 105.0(4) . . ?
B9 B5 B4 59.5(4) . . ?
B10 B5 B4 107.1(5) . . ?
C1 B5 Ru1 67.9(3) . . ?
B9 B5 Ru1 119.2(5) . . ?
B10 B5 Ru1 121.1(4) . . ?
B4 B5 Ru1 65.6(3) . . ?
B7 B6 B11 61.9(5) . . ?
B7 B6 B10 110.3(6) . . ?
B11 B6 B10 61.5(4) . . ?
B7 B6 C2 58.4(4) . . ?
B11 B6 C2 104.9(5) . . ?
B10 B6 C2 102.7(4) . . ?
B7 B6 C1 103.4(4) . . ?
B11 B6 C1 105.2(5) . . ?
B10 B6 C1 58.4(4) . . ?
C2 B6 C1 54.3(3) . . ?
C2 B7 B6 61.7(4) . . ?
C2 B7 B8 104.1(4) . . ?
B6 B7 B8 107.8(5) . . ?
C2 B7 B11 105.3(5) . . ?
B6 B7 B11 59.2(4) . . ?
B8 B7 B11 59.3(4) . . ?
C2 B7 B3 58.8(3) . . ?
B6 B7 B3 111.1(4) . . ?
B8 B7 B3 59.7(4) . . ?
B11 B7 B3 108.0(5) . . ?
B11 B8 B7 60.6(4) . . ?
B11 B8 B3 110.4(5) . . ?
B7 B8 B3 61.3(3) . . ?
B11 B8 B4 109.2(5) . . ?
B7 B8 B4 110.3(4) . . ?
B3 B8 B4 61.5(3) . . ?
B11 B8 B9 58.6(5) . . ?
B7 B8 B9 106.9(6) . . ?
B3 B8 B9 108.7(5) . . ?
B4 B8 B9 60.3(4) . . ?
B11 B9 B10 61.0(5) . . ?
B11 B9 B5 110.0(5) . . ?
B10 B9 B5 60.8(4) . . ?
B11 B9 B8 59.5(5) . . ?
B10 B9 B8 107.7(5) . . ?
B5 B9 B8 107.9(5) . . ?
B11 B9 B4 109.4(5) . . ?
B10 B9 B4 110.2(5) . . ?
B5 B9 B4 61.3(4) . . ?
B8 B9 B4 59.6(4) . . ?
C1 B10 B6 61.2(4) . . ?
C1 B10 B9 105.0(5) . . ?
B6 B10 B9 107.1(6) . . ?
C1 B10 B11 105.3(5) . . ?
B6 B10 B11 58.9(4) . . ?
B9 B10 B11 58.8(5) . . ?
C1 B10 B5 59.0(4) . . ?
B6 B10 B5 110.3(5) . . ?
B9 B10 B5 60.5(4) . . ?
B11 B10 B5 107.9(6) . . ?
B6 B11 B9 108.8(5) . . ?
B6 B11 B8 108.2(5) . . ?
B9 B11 B8 61.9(5) . . ?
B6 B11 B10 59.5(4) . . ?
B9 B11 B10 60.2(5) . . ?
B8 B11 B10 109.0(5) . . ?
B6 B11 B7 58.8(4) . . ?
B9 B11 B7 109.1(5) . . ?
B8 B11 B7 60.1(4) . . ?
B10 B11 B7 106.3(5) . . ?

loop_
_geom_bond_atom_site_label_1
_geom_bond_atom_site_label_2
_geom_bond_distance
_geom_bond_site_symmetry_2
_geom_bond_publ_flag
Ru1 B5 2.194(6) . ?
Ru1 C17 2.194(5) . ?
Ru1 B4 2.203(6) . ?
Ru1 B3 2.203(6) . ?
Ru1 C2 2.209(5) . ?
Ru1 C18 2.210(5) . ?
Ru1 C1 2.226(5) . ?
Ru1 C21 2.260(5) . ?
Ru1 C20 2.260(5) . ?
Ru1 C19 2.264(5) . ?
Ru1 C16 2.264(5) . ?
Ru1' B3' 2.190(6) . ?
Ru1' B4' 2.190(6) . ?
Ru1' C18' 2.199(5) . ?
Ru1' B5' 2.202(6) . ?
Ru1' C2' 2.224(5) . ?
Ru1' C20' 2.234(5) . ?
Ru1' C1' 2.237(5) . ?
Ru1' C19' 2.238(5) . ?
Ru1' C17' 2.250(6) . ?
Ru1' C21' 2.267(6) . ?
Ru1' C16' 2.343(6) . ?
C1' C11' 1.533(8) . ?
C1' C2' 1.595(7) . ?
C1' B10' 1.723(9) . ?
C1' B6' 1.749(9) . ?
C1' B5' 1.753(9) . ?
C2' C13' 1.501(8) . ?
C2' B7' 1.717(8) . ?
C2' B3' 1.728(8) . ?
C2' B6' 1.751(8) . ?
C11' C12' 1.516(10) . ?
C12' C13' 1.304(9) . ?
C13' C14' 1.486(9) . ?
C15' C16' 1.513(9) . ?
C16' C21' 1.374(9) . ?
C16' C17' 1.393(9) . ?
C17' C18' 1.404(9) . ?
C18' C19' 1.428(8) . ?
C19' C20' 1.428(8) . ?
C19' C22' 1.519(8) . ?
C20' C21' 1.421(8) . ?
C22' C23' 1.414(10) . ?
C22' C24' 1.522(9) . ?
C1 C11 1.537(8) . ?
C1 C2 1.605(7) . ?
C1 B10 1.711(8) . ?
C1 B5 1.734(9) . ?
C1 B6 1.759(8) . ?
C2 C13 1.514(7) . ?
C2 B7 1.702(7) . ?
C2 B3 1.728(8) . ?
C2 B6 1.758(8) . ?
C11 C12 1.507(8) . ?
C12 C13 1.345(8) . ?
C13 C14 1.483(8) . ?
C15 C16 1.514(8) . ?
C16 C21 1.399(9) . ?
C16 C17 1.407(9) . ?
C17 C18 1.421(8) . ?
C18 C19 1.418(7) . ?
C19 C20 1.413(7) . ?
C19 C22 1.516(7) . ?
C20 C21 1.404(8) . ?
C22 C24 1.529(8) . ?
C22 C23 1.534(7) . ?
B3' B8' 1.779(9) . ?
B3' B7' 1.801(9) . ?
B3' B4' 1.811(9) . ?
B4' B8' 1.783(9) . ?
B4' B9' 1.784(9) . ?
B4' B5' 1.834(9) . ?
B5' B9' 1.779(10) . ?
B5' B10' 1.806(9) . ?
B6' B11' 1.733(11) . ?
B6' B10' 1.734(10) . ?
B6' B7' 1.735(10) . ?
B7' B8' 1.769(10) . ?
B7' B11' 1.775(10) . ?
B8' B9' 1.773(10) . ?
B8' B11' 1.797(10) . ?
B9' B11' 1.773(9) . ?
B9' B10' 1.780(11) . ?
B10' B11' 1.771(11) . ?
B3 B8 1.785(9) . ?
B3 B7 1.812(9) . ?
B3 B4 1.829(9) . ?
B4 B8 1.791(9) . ?
B4 B9 1.804(11) . ?
B4 B5 1.835(10) . ?
B5 B9 1.798(10) . ?
B5 B10 1.805(9) . ?
B6 B7 1.728(11) . ?
B6 B11 1.735(11) . ?
B6 B10 1.745(10) . ?
B7 B8 1.771(10) . ?
B7 B11 1.781(10) . ?
B8 B11 1.756(12) . ?
B8 B9 1.799(11) . ?
B9 B11 1.740(10) . ?
B9 B10 1.767(13) . ?
B10 B11 1.781(11) . ?
